data_1502013
loop_
_publ_author_name
'Navale, Tushar S.'
'Thakur, Khushabu'
'Rathore, Rajendra'

_publ_section_title
;
 Sequential oxidative transformation of tetraarylethylenes to
 9,10-diarylphenanthrenes and dibenzo[g,p]chrysenes using DDQ as an
 oxidant.
;
_journal_issue 7
_journal_name_full 'Organic letters'
_journal_page_first 1634
_journal_page_last 1637
_journal_paper_doi 10.1021/ol200069c
_journal_volume 13
_journal_year 2011
_chemical_formula_sum 'C28.33 H22.33 Cl'
_chemical_formula_weight 398.25
_chemical_name_systematic
; 
 ? 
;
_space_group_IT_number 2
_symmetry_cell_setting triclinic
_symmetry_space_group_name_Hall '-P 1'
_symmetry_space_group_name_H-M 'P -1'
_atom_sites_solution_hydrogens geom
_atom_sites_solution_primary direct
_atom_sites_solution_secondary difmap
_audit_creation_method SHELXL-97
_cell_angle_alpha 108.7570(10)
_cell_angle_beta 100.3990(10)
_cell_angle_gamma 100.0760(10)
_cell_formula_units_Z 6
_cell_length_a 9.8526(2)
_cell_length_b 18.1426(3)
_cell_length_c 19.4664(3)
_cell_measurement_reflns_used 9732
_cell_measurement_temperature 100(2)
_cell_measurement_theta_max 67
_cell_measurement_theta_min 3
_cell_volume 3137.68(10)
_computing_cell_refinement 'SAINT v7.60A (Bruker, 2009)'
_computing_data_collection 'APEX2-2009.5-1 (Bruker, 2009)'
_computing_data_reduction 'SADABS-2008/1 (Bruker, 2008)'
_computing_molecular_graphics 'XP v5.1 (Bruker, 1998)'
_computing_publication_material 'XCIF-2008/2 (Bruker, 2008)'
_computing_structure_refinement 'SHELXL-2008/4(Bruker, 2008)'
_computing_structure_solution 'XS/SHELXTL-2008/4 (Bruker, 2008)'
_diffrn_ambient_temperature 100(2)
_diffrn_measured_fraction_theta_full 0.988
_diffrn_measured_fraction_theta_max 0.938
_diffrn_measurement_device_type 'Bruker APEX2 CCD detector'
_diffrn_measurement_method '\w scans'
_diffrn_radiation_monochromator graphite
_diffrn_radiation_source 'fine-focus sealed tube'
_diffrn_radiation_type CuK\a
_diffrn_radiation_wavelength 1.54178
_diffrn_reflns_av_R_equivalents 0.0214
_diffrn_reflns_av_sigmaI/netI 0.0252
_diffrn_reflns_limit_h_max 10
_diffrn_reflns_limit_h_min -10
_diffrn_reflns_limit_k_max 20
_diffrn_reflns_limit_k_min -21
_diffrn_reflns_limit_l_max 22
_diffrn_reflns_limit_l_min 0
_diffrn_reflns_number 25938
_diffrn_reflns_theta_full 67.81
_diffrn_reflns_theta_max 67.81
_diffrn_reflns_theta_min 2.66
_exptl_absorpt_coefficient_mu 1.683
_exptl_absorpt_correction_T_max 0.8913
_exptl_absorpt_correction_T_min 0.5383
_exptl_absorpt_correction_type multi-scan
_exptl_absorpt_process_details
;
 SADABS. Program for empirical absorption correction of
 area-detector data. University of Goetingen. Germany. 
 Sheldrick, G. M. 1996
;
_exptl_crystal_colour colorless
_exptl_crystal_density_diffrn 1.265
_exptl_crystal_density_method 'not measured'
_exptl_crystal_description needle
_exptl_crystal_F_000 1256
_exptl_crystal_size_max 0.42
_exptl_crystal_size_mid 0.10
_exptl_crystal_size_min 0.07
_refine_diff_density_max 0.257
_refine_diff_density_min -0.345
_refine_diff_density_rms 0.041
_refine_ls_extinction_method none
_refine_ls_goodness_of_fit_ref 1.020
_refine_ls_hydrogen_treatment constr
_refine_ls_matrix_type full
_refine_ls_number_parameters 799
_refine_ls_number_reflns 10672
_refine_ls_number_restraints 0
_refine_ls_restrained_S_all 1.020
_refine_ls_R_factor_all 0.0462
_refine_ls_R_factor_gt 0.0371
_refine_ls_shift/su_max 0.002
_refine_ls_shift/su_mean 0.000
_refine_ls_structure_factor_coef Fsqd
_refine_ls_weighting_details 'calc w=1/[\s^2^(Fo^2^)+(0.0553P)^2^+1.0711P] where P=(Fo^2^+2Fc^2^)/3'
_refine_ls_weighting_scheme calc
_refine_ls_wR_factor_gt 0.0960
_refine_ls_wR_factor_ref 0.1005
_reflns_number_gt 8939
_reflns_number_total 10672
_reflns_threshold_expression >2sigma(I)
_cod_data_source_file ol200069c_si_003.cif
_cod_data_source_block raj16c
_cod_database_code 1502013

loop_
_symmetry_equiv_pos_as_xyz
'x, y, z'
'-x, -y, -z'

loop_
_atom_site_label
_atom_site_type_symbol
_atom_site_fract_x
_atom_site_fract_y
_atom_site_fract_z
_atom_site_U_iso_or_equiv
_atom_site_adp_type
_atom_site_occupancy
_atom_site_symmetry_multiplicity
_atom_site_calc_flag
_atom_site_refinement_flags
C1 C 0.42645(17) 0.27288(9) 0.40291(8) 0.0169(3) Uani 1 1 d .
C2 C 0.28958(17) 0.24204(9) 0.40281(8) 0.0166(3) Uani 1 1 d .
C11 C 0.47035(17) 0.35384(9) 0.40375(8) 0.0176(3) Uani 1 1 d .
C12 C 0.36928(17) 0.40012(9) 0.39971(8) 0.0183(3) Uani 1 1 d .
C13 C 0.41620(18) 0.47856(10) 0.40058(9) 0.0198(3) Uani 1 1 d .
H13A H 0.3484 0.5093 0.3969 0.024 Uiso 1 1 calc R
C14 C 0.55615(18) 0.51222(9) 0.40660(9) 0.0196(3) Uani 1 1 d .
C15 C 0.65599(18) 0.46631(10) 0.41297(9) 0.0220(4) Uani 1 1 d .
H15A H 0.7538 0.4891 0.4188 0.026 Uiso 1 1 calc R
C16 C 0.61421(18) 0.38937(10) 0.41088(9) 0.0213(3) Uani 1 1 d .
H16A H 0.6833 0.3593 0.4143 0.026 Uiso 1 1 calc R
C17 C 0.60380(19) 0.59606(10) 0.40741(10) 0.0238(4) Uani 1 1 d .
H17A H 0.5245 0.6220 0.4097 0.036 Uiso 1 1 calc R
H17B H 0.6343 0.5935 0.3617 0.036 Uiso 1 1 calc R
H17C H 0.6836 0.6273 0.4513 0.036 Uiso 1 1 calc R
C21 C 0.53176(17) 0.22217(9) 0.40118(9) 0.0176(3) Uani 1 1 d .
C22 C 0.62042(18) 0.22378(10) 0.46613(9) 0.0209(3) Uani 1 1 d .
H22A H 0.6200 0.2609 0.5134 0.025 Uiso 1 1 calc R
C23 C 0.70983(18) 0.17192(10) 0.46309(9) 0.0225(4) Uani 1 1 d .
H23A H 0.7691 0.1741 0.5083 0.027 Uiso 1 1 calc R
C24 C 0.71386(18) 0.11708(10) 0.39505(10) 0.0205(3) Uani 1 1 d .
C25 C 0.62853(18) 0.11718(10) 0.32957(9) 0.0214(4) Uani 1 1 d .
H25A H 0.6316 0.0814 0.2823 0.026 Uiso 1 1 calc R
C26 C 0.53930(17) 0.16882(9) 0.33258(9) 0.0191(3) Uani 1 1 d .
H26A H 0.4824 0.1679 0.2872 0.023 Uiso 1 1 calc R
C27 C 0.80721(19) 0.05888(11) 0.39216(11) 0.0277(4) Uani 1 1 d .
H27A H 0.7487 0.0038 0.3649 0.042 Uiso 1 1 calc R
H27B H 0.8531 0.0647 0.4433 0.042 Uiso 1 1 calc R
H27C H 0.8804 0.0704 0.3664 0.042 Uiso 1 1 calc R
C31 C 0.18376(17) 0.28792(9) 0.39854(8) 0.0174(3) Uani 1 1 d .
C32 C 0.22224(18) 0.36562(10) 0.39597(8) 0.0188(3) Uani 1 1 d .
C33 C 0.11438(19) 0.40702(10) 0.38903(10) 0.0249(4) Uani 1 1 d .
H33A H 0.1384 0.4594 0.3875 0.030 Uiso 1 1 calc R
C34 C -0.02421(19) 0.37290(11) 0.38451(11) 0.0279(4) Uani 1 1 d .
H34A H -0.0948 0.4017 0.3797 0.033 Uiso 1 1 calc R
C35 C -0.06243(19) 0.29599(11) 0.38699(10) 0.0254(4) Uani 1 1 d .
H35A H -0.1587 0.2725 0.3835 0.030 Uiso 1 1 calc R
C36 C 0.03998(18) 0.25476(10) 0.39447(9) 0.0205(3) Uani 1 1 d .
H36A H 0.0140 0.2029 0.3970 0.025 Uiso 1 1 calc R
C41 C 0.24660(16) 0.16151(9) 0.40904(9) 0.0174(3) Uani 1 1 d .
C42 C 0.22020(17) 0.09013(10) 0.34765(9) 0.0209(3) Uani 1 1 d .
H42A H 0.2284 0.0921 0.3004 0.025 Uiso 1 1 calc R
C43 C 0.18213(18) 0.01647(10) 0.35505(10) 0.0227(4) Uani 1 1 d .
H43A H 0.1658 -0.0317 0.3130 0.027 Uiso 1 1 calc R
C44 C 0.16776(18) 0.01239(10) 0.42310(10) 0.0241(4) Uani 1 1 d .
H44A H 0.1415 -0.0383 0.4279 0.029 Uiso 1 1 calc R
C45 C 0.19189(19) 0.08282(10) 0.48443(10) 0.0252(4) Uani 1 1 d .
H45A H 0.1815 0.0805 0.5313 0.030 Uiso 1 1 calc R
C46 C 0.23123(18) 0.15663(10) 0.47724(9) 0.0218(4) Uani 1 1 d .
H46A H 0.2480 0.2046 0.5195 0.026 Uiso 1 1 calc R
C1A C 0.10656(16) 0.24579(9) 0.91502(9) 0.0169(3) Uani 1 1 d .
C2A C 0.10099(16) 0.18021(9) 0.85416(9) 0.0176(3) Uani 1 1 d .
C11A C 0.12057(16) 0.24057(9) 0.98853(9) 0.0175(3) Uani 1 1 d .
C12A C 0.12444(16) 0.16654(9) 0.99785(9) 0.0179(3) Uani 1 1 d .
C13A C 0.13471(17) 0.16362(10) 1.07011(9) 0.0200(3) Uani 1 1 d .
H13B H 0.1343 0.1137 1.0763 0.024 Uiso 1 1 calc R
C14A C 0.14529(18) 0.23021(10) 1.13211(9) 0.0214(3) Uani 1 1 d .
C15A C 0.14442(18) 0.30346(10) 1.12216(9) 0.0216(4) Uani 1 1 d .
H15B H 0.1522 0.3502 1.1642 0.026 Uiso 1 1 calc R
C16A C 0.13256(17) 0.30862(10) 1.05262(9) 0.0202(3) Uani 1 1 d .
H16B H 0.1324 0.3589 1.0474 0.024 Uiso 1 1 calc R
C17A C 0.1598(2) 0.22646(11) 1.20914(10) 0.0282(4) Uani 1 1 d .
H17D H 0.1548 0.1710 1.2059 0.042 Uiso 1 1 calc R
H17E H 0.0825 0.2446 1.2295 0.042 Uiso 1 1 calc R
H17F H 0.2517 0.2613 1.2421 0.042 Uiso 1 1 calc R
C21A C 0.10203(17) 0.32489(9) 0.90719(8) 0.0180(3) Uani 1 1 d .
C22A C -0.01755(18) 0.35529(10) 0.91223(9) 0.0207(3) Uani 1 1 d .
H22B H -0.0990 0.3247 0.9191 0.025 Uiso 1 1 calc R
C23A C -0.01935(19) 0.42958(10) 0.90730(9) 0.0226(4) Uani 1 1 d .
H23B H -0.1023 0.4490 0.9106 0.027 Uiso 1 1 calc R
C24A C 0.09920(18) 0.47645(10) 0.89756(9) 0.0202(3) Uani 1 1 d .
C25A C 0.21689(18) 0.44479(10) 0.89096(9) 0.0211(3) Uani 1 1 d .
H25B H 0.2978 0.4749 0.8831 0.025 Uiso 1 1 calc R
C26A C 0.21888(18) 0.37029(10) 0.89557(9) 0.0199(3) Uani 1 1 d .
H26B H 0.3007 0.3501 0.8908 0.024 Uiso 1 1 calc R
C27A C 0.1001(2) 0.55903(10) 0.89717(10) 0.0265(4) Uani 1 1 d .
H27D H 0.0173 0.5561 0.8590 0.040 Uiso 1 1 calc R
H27E H 0.1877 0.5810 0.8856 0.040 Uiso 1 1 calc R
H27F H 0.0960 0.5940 0.9466 0.040 Uiso 1 1 calc R
C31A C 0.10884(16) 0.10416(9) 0.86196(9) 0.0177(3) Uani 1 1 d .
C32A C 0.10217(17) 0.03570(10) 0.79916(9) 0.0208(3) Uani 1 1 d .
H32A H 0.0925 0.0398 0.7511 0.025 Uiso 1 1 calc R
C33A C 0.10948(18) -0.03651(10) 0.80647(9) 0.0227(4) Uani 1 1 d .
H33B H 0.1045 -0.0818 0.7637 0.027 Uiso 1 1 calc R
C34A C 0.12421(18) -0.04315(10) 0.87689(10) 0.0227(4) Uani 1 1 d .
H34B H 0.1311 -0.0927 0.8821 0.027 Uiso 1 1 calc R
C35A C 0.12867(17) 0.02200(10) 0.93849(9) 0.0208(3) Uani 1 1 d .
H35B H 0.1377 0.0165 0.9859 0.025 Uiso 1 1 calc R
C36A C 0.12012(16) 0.09698(9) 0.93307(9) 0.0177(3) Uani 1 1 d .
C41A C 0.08451(17) 0.18749(9) 0.77879(9) 0.0175(3) Uani 1 1 d .
C42A C -0.04173(17) 0.19899(9) 0.74316(9) 0.0189(3) Uani 1 1 d .
H42B H -0.1189 0.2006 0.7662 0.023 Uiso 1 1 calc R
C43A C -0.05575(18) 0.20810(10) 0.67417(9) 0.0217(4) Uani 1 1 d .
H43B H -0.1425 0.2155 0.6502 0.026 Uiso 1 1 calc R
C44A C 0.05669(19) 0.20640(10) 0.64018(9) 0.0239(4) Uani 1 1 d .
H44B H 0.0472 0.2128 0.5931 0.029 Uiso 1 1 calc R
C45A C 0.18259(19) 0.19540(10) 0.67536(9) 0.0246(4) Uani 1 1 d .
H45B H 0.2600 0.1946 0.6525 0.030 Uiso 1 1 calc R
C46A C 0.19657(18) 0.18548(10) 0.74387(9) 0.0217(4) Uani 1 1 d .
H46B H 0.2830 0.1773 0.7672 0.026 Uiso 1 1 calc R
C1B C 0.59717(17) 0.23767(10) 0.89079(9) 0.0189(3) Uani 1 1 d .
C2B C 0.59004(17) 0.16617(10) 0.83603(9) 0.0190(3) Uani 1 1 d .
C11B C 0.59089(16) 0.30860(10) 0.87226(9) 0.0192(3) Uani 1 1 d .
C12B C 0.57388(17) 0.30400(10) 0.79703(9) 0.0194(3) Uani 1 1 d .
C13B C 0.56232(17) 0.37353(10) 0.78076(9) 0.0214(4) Uani 1 1 d .
H13C H 0.5476 0.3700 0.7301 0.026 Uiso 1 1 calc R
C14B C 0.57156(17) 0.44618(10) 0.83543(10) 0.0227(4) Uani 1 1 d .
C15B C 0.59616(18) 0.45090(10) 0.91021(10) 0.0222(4) Uani 1 1 d .
H15C H 0.6066 0.5009 0.9490 0.027 Uiso 1 1 calc R
C16B C 0.60534(17) 0.38442(10) 0.92825(9) 0.0211(3) Uani 1 1 d .
H16C H 0.6217 0.3893 0.9793 0.025 Uiso 1 1 calc R
C17B C 0.5531(2) 0.51823(10) 0.81522(10) 0.0284(4) Uani 1 1 d .
H17G H 0.5948 0.5180 0.7731 0.043 Uiso 1 1 calc R
H17H H 0.6010 0.5676 0.8586 0.043 Uiso 1 1 calc R
H17I H 0.4513 0.5158 0.8008 0.043 Uiso 1 1 calc R
C21B C 0.61182(18) 0.24354(9) 0.97060(9) 0.0196(3) Uani 1 1 d .
C22B C 0.73305(18) 0.23302(10) 1.01178(9) 0.0220(4) Uani 1 1 d .
H22C H 0.8086 0.2218 0.9892 0.026 Uiso 1 1 calc R
C23B C 0.74463(19) 0.23878(10) 1.08548(10) 0.0267(4) Uani 1 1 d .
H23C H 0.8284 0.2316 1.1126 0.032 Uiso 1 1 calc R
C24B C 0.6363(2) 0.25485(10) 1.12053(10) 0.0284(4) Uani 1 1 d .
C25B C 0.5145(2) 0.26454(11) 1.07893(10) 0.0279(4) Uani 1 1 d .
H25C H 0.4385 0.2750 1.1014 0.033 Uiso 1 1 calc R
C26B C 0.50228(19) 0.25920(10) 1.00544(10) 0.0238(4) Uani 1 1 d .
H26C H 0.4183 0.2663 0.9783 0.029 Uiso 1 1 calc R
C27B C 0.6512(2) 0.26212(13) 1.20120(11) 0.0427(5) Uani 1 1 d .
H27G H 0.5714 0.2808 1.2184 0.064 Uiso 1 1 calc R
H27H H 0.7411 0.3008 1.2325 0.064 Uiso 1 1 calc R
H27I H 0.6508 0.2095 1.2050 0.064 Uiso 1 1 calc R
C31B C 0.57216(17) 0.15943(10) 0.75840(9) 0.0188(3) Uani 1 1 d .
C32B C 0.56572(17) 0.22789(10) 0.73870(9) 0.0196(3) Uani 1 1 d .
C33B C 0.54903(18) 0.21860(10) 0.66250(9) 0.0224(4) Uani 1 1 d .
H33C H 0.5478 0.2643 0.6488 0.027 Uiso 1 1 calc R
C34B C 0.53456(18) 0.14540(11) 0.60769(10) 0.0243(4) Uani 1 1 d .
H34C H 0.5226 0.1408 0.5568 0.029 Uiso 1 1 calc R
C35B C 0.53749(18) 0.07778(10) 0.62697(9) 0.0234(4) Uani 1 1 d .
H35C H 0.5262 0.0270 0.5891 0.028 Uiso 1 1 calc R
C36B C 0.55678(18) 0.08487(10) 0.70067(9) 0.0219(4) Uani 1 1 d .
H36B H 0.5599 0.0386 0.7132 0.026 Uiso 1 1 calc R
C41B C 0.59960(17) 0.09292(9) 0.85454(9) 0.0192(3) Uani 1 1 d .
C42B C 0.71693(18) 0.06091(10) 0.84737(9) 0.0224(4) Uani 1 1 d .
H42C H 0.7915 0.0865 0.8316 0.027 Uiso 1 1 calc R
C43B C 0.72671(19) -0.00776(10) 0.86281(9) 0.0239(4) Uani 1 1 d .
H43C H 0.8076 -0.0289 0.8577 0.029 Uiso 1 1 calc R
C44B C 0.61792(19) -0.04568(10) 0.88579(9) 0.0246(4) Uani 1 1 d .
H44C H 0.6235 -0.0932 0.8957 0.029 Uiso 1 1 calc R
C45B C 0.50137(19) -0.01376(10) 0.89409(10) 0.0253(4) Uani 1 1 d .
H45C H 0.4278 -0.0389 0.9107 0.030 Uiso 1 1 calc R
C46B C 0.49144(18) 0.05479(10) 0.87821(9) 0.0218(4) Uani 1 1 d .
H46C H 0.4106 0.0759 0.8835 0.026 Uiso 1 1 calc R
Cl1 Cl 0.13989(5) 0.49700(3) 0.71708(2) 0.03328(12) Uani 1 1 d .
Cl2 Cl -0.02619(6) 0.36979(3) 0.57905(3) 0.04211(13) Uani 1 1 d .
Cl3 Cl -0.14972(5) 0.41720(3) 0.70582(3) 0.04523(14) Uani 1 1 d .
C1S C 0.0078(2) 0.40569(11) 0.67753(10) 0.0312(4) Uani 1 1 d .
H1SA H 0.0440 0.3653 0.6957 0.037 Uiso 1 1 calc R

loop_
_atom_site_aniso_label
_atom_site_aniso_U_11
_atom_site_aniso_U_22
_atom_site_aniso_U_33
_atom_site_aniso_U_23
_atom_site_aniso_U_13
_atom_site_aniso_U_12
C1 0.0211(9) 0.0170(8) 0.0128(7) 0.0054(6) 0.0047(6) 0.0051(6)
C2 0.0195(9) 0.0161(8) 0.0134(7) 0.0052(6) 0.0035(6) 0.0040(6)
C11 0.0222(9) 0.0168(8) 0.0144(8) 0.0059(6) 0.0057(6) 0.0046(6)
C12 0.0229(9) 0.0176(8) 0.0145(8) 0.0057(6) 0.0054(6) 0.0051(6)
C13 0.0253(9) 0.0184(8) 0.0177(8) 0.0069(7) 0.0065(6) 0.0085(7)
C14 0.0259(9) 0.0168(8) 0.0162(8) 0.0064(6) 0.0066(6) 0.0037(6)
C15 0.0208(9) 0.0208(9) 0.0249(9) 0.0083(7) 0.0096(7) 0.0024(7)
C16 0.0220(9) 0.0209(9) 0.0247(9) 0.0099(7) 0.0093(7) 0.0083(7)
C17 0.0282(10) 0.0199(9) 0.0236(9) 0.0091(7) 0.0063(7) 0.0044(7)
C21 0.0185(8) 0.0137(8) 0.0222(8) 0.0087(6) 0.0075(6) 0.0012(6)
C22 0.0252(9) 0.0204(8) 0.0182(8) 0.0071(7) 0.0071(7) 0.0061(7)
C23 0.0217(9) 0.0262(9) 0.0223(9) 0.0134(7) 0.0044(7) 0.0056(7)
C24 0.0196(9) 0.0179(8) 0.0295(9) 0.0134(7) 0.0105(7) 0.0050(6)
C25 0.0235(9) 0.0171(8) 0.0229(9) 0.0049(7) 0.0097(7) 0.0039(6)
C26 0.0177(9) 0.0191(8) 0.0199(8) 0.0077(7) 0.0038(6) 0.0029(6)
C27 0.0269(10) 0.0259(9) 0.0367(10) 0.0151(8) 0.0122(8) 0.0111(7)
C31 0.0217(9) 0.0174(8) 0.0136(8) 0.0061(6) 0.0045(6) 0.0053(6)
C32 0.0226(9) 0.0195(8) 0.0146(8) 0.0061(6) 0.0051(6) 0.0059(6)
C33 0.0263(10) 0.0212(9) 0.0332(10) 0.0153(8) 0.0095(7) 0.0088(7)
C34 0.0242(10) 0.0285(10) 0.0415(11) 0.0202(8) 0.0129(8) 0.0142(7)
C35 0.0193(9) 0.0288(9) 0.0327(10) 0.0157(8) 0.0090(7) 0.0065(7)
C36 0.0227(9) 0.0184(8) 0.0228(9) 0.0101(7) 0.0068(7) 0.0049(7)
C41 0.0134(8) 0.0182(8) 0.0223(8) 0.0092(7) 0.0037(6) 0.0057(6)
C42 0.0207(9) 0.0218(9) 0.0201(8) 0.0073(7) 0.0054(6) 0.0054(7)
C43 0.0205(9) 0.0158(8) 0.0286(9) 0.0045(7) 0.0049(7) 0.0044(6)
C44 0.0216(9) 0.0179(8) 0.0353(10) 0.0139(7) 0.0061(7) 0.0048(7)
C45 0.0298(10) 0.0252(9) 0.0248(9) 0.0142(7) 0.0083(7) 0.0065(7)
C46 0.0265(9) 0.0187(8) 0.0198(8) 0.0070(7) 0.0053(7) 0.0053(7)
C1A 0.0131(8) 0.0186(8) 0.0206(8) 0.0094(7) 0.0041(6) 0.0038(6)
C2A 0.0139(8) 0.0202(8) 0.0202(8) 0.0095(7) 0.0044(6) 0.0038(6)
C11A 0.0136(8) 0.0202(8) 0.0206(8) 0.0093(7) 0.0050(6) 0.0050(6)
C12A 0.0135(8) 0.0209(8) 0.0199(8) 0.0091(7) 0.0035(6) 0.0035(6)
C13A 0.0190(9) 0.0198(8) 0.0234(9) 0.0110(7) 0.0053(6) 0.0048(6)
C14A 0.0187(9) 0.0249(9) 0.0206(9) 0.0095(7) 0.0042(6) 0.0042(7)
C15A 0.0226(9) 0.0220(9) 0.0193(8) 0.0059(7) 0.0061(7) 0.0056(7)
C16A 0.0201(9) 0.0191(8) 0.0231(9) 0.0094(7) 0.0061(7) 0.0055(6)
C17A 0.0373(11) 0.0260(9) 0.0222(9) 0.0108(7) 0.0070(8) 0.0068(8)
C21A 0.0212(9) 0.0180(8) 0.0142(8) 0.0062(6) 0.0033(6) 0.0045(6)
C22A 0.0218(9) 0.0215(9) 0.0199(8) 0.0092(7) 0.0062(6) 0.0045(7)
C23A 0.0249(9) 0.0248(9) 0.0231(9) 0.0105(7) 0.0089(7) 0.0121(7)
C24A 0.0282(9) 0.0184(8) 0.0156(8) 0.0072(6) 0.0055(6) 0.0077(7)
C25A 0.0231(9) 0.0207(8) 0.0205(8) 0.0096(7) 0.0072(7) 0.0027(7)
C26A 0.0192(9) 0.0217(8) 0.0207(8) 0.0084(7) 0.0064(6) 0.0070(6)
C27A 0.0363(11) 0.0219(9) 0.0266(9) 0.0119(7) 0.0114(8) 0.0111(7)
C31A 0.0136(8) 0.0191(8) 0.0203(8) 0.0077(7) 0.0032(6) 0.0042(6)
C32A 0.0203(9) 0.0230(9) 0.0194(8) 0.0084(7) 0.0049(6) 0.0055(7)
C33A 0.0219(9) 0.0195(8) 0.0239(9) 0.0048(7) 0.0052(7) 0.0049(7)
C34A 0.0217(9) 0.0175(8) 0.0311(10) 0.0110(7) 0.0070(7) 0.0059(7)
C35A 0.0200(9) 0.0218(9) 0.0225(9) 0.0114(7) 0.0046(6) 0.0047(6)
C36A 0.0130(8) 0.0191(8) 0.0215(8) 0.0089(7) 0.0034(6) 0.0035(6)
C41A 0.0207(9) 0.0121(7) 0.0189(8) 0.0057(6) 0.0038(6) 0.0031(6)
C42A 0.0191(9) 0.0148(8) 0.0211(8) 0.0050(6) 0.0055(6) 0.0027(6)
C43A 0.0225(9) 0.0194(8) 0.0213(8) 0.0081(7) 0.0007(7) 0.0047(7)
C44A 0.0298(10) 0.0239(9) 0.0179(8) 0.0088(7) 0.0059(7) 0.0049(7)
C45A 0.0242(10) 0.0286(9) 0.0220(9) 0.0091(7) 0.0097(7) 0.0054(7)
C46A 0.0197(9) 0.0228(9) 0.0228(9) 0.0083(7) 0.0052(7) 0.0065(7)
C1B 0.0128(8) 0.0230(9) 0.0223(8) 0.0110(7) 0.0039(6) 0.0035(6)
C2B 0.0129(8) 0.0225(9) 0.0245(9) 0.0123(7) 0.0046(6) 0.0044(6)
C11B 0.0111(8) 0.0230(9) 0.0253(9) 0.0115(7) 0.0043(6) 0.0041(6)
C12B 0.0125(8) 0.0222(9) 0.0249(9) 0.0108(7) 0.0042(6) 0.0040(6)
C13B 0.0182(9) 0.0246(9) 0.0240(9) 0.0137(7) 0.0047(7) 0.0034(7)
C14B 0.0156(9) 0.0229(9) 0.0314(10) 0.0139(7) 0.0045(7) 0.0034(7)
C15B 0.0183(9) 0.0192(8) 0.0275(9) 0.0074(7) 0.0047(7) 0.0037(6)
C16B 0.0171(9) 0.0243(9) 0.0217(9) 0.0099(7) 0.0033(6) 0.0036(7)
C17B 0.0298(10) 0.0227(9) 0.0329(10) 0.0127(8) 0.0053(8) 0.0049(7)
C21B 0.0211(9) 0.0158(8) 0.0212(8) 0.0080(7) 0.0043(6) 0.0018(6)
C22B 0.0207(9) 0.0190(8) 0.0263(9) 0.0100(7) 0.0040(7) 0.0034(7)
C23B 0.0278(10) 0.0226(9) 0.0265(9) 0.0129(7) -0.0025(7) 0.0001(7)
C24B 0.0372(11) 0.0224(9) 0.0240(9) 0.0117(7) 0.0050(8) 0.0001(7)
C25B 0.0321(11) 0.0261(9) 0.0271(10) 0.0107(8) 0.0122(8) 0.0045(8)
C26B 0.0228(9) 0.0245(9) 0.0249(9) 0.0111(7) 0.0046(7) 0.0055(7)
C27B 0.0538(14) 0.0454(13) 0.0258(11) 0.0166(9) 0.0075(9) 0.0008(10)
C31B 0.0122(8) 0.0218(8) 0.0237(9) 0.0101(7) 0.0047(6) 0.0040(6)
C32B 0.0139(8) 0.0236(9) 0.0242(9) 0.0121(7) 0.0061(6) 0.0042(6)
C33B 0.0201(9) 0.0258(9) 0.0265(9) 0.0146(7) 0.0078(7) 0.0069(7)
C34B 0.0225(9) 0.0318(10) 0.0217(9) 0.0123(7) 0.0074(7) 0.0073(7)
C35B 0.0211(9) 0.0241(9) 0.0237(9) 0.0065(7) 0.0068(7) 0.0058(7)
C36B 0.0199(9) 0.0219(9) 0.0274(9) 0.0123(7) 0.0070(7) 0.0062(7)
C41B 0.0198(9) 0.0195(8) 0.0166(8) 0.0064(6) 0.0024(6) 0.0035(6)
C42B 0.0221(9) 0.0237(9) 0.0235(9) 0.0117(7) 0.0057(7) 0.0051(7)
C43B 0.0250(10) 0.0240(9) 0.0247(9) 0.0099(7) 0.0044(7) 0.0105(7)
C44B 0.0288(10) 0.0200(9) 0.0247(9) 0.0114(7) 0.0014(7) 0.0052(7)
C45B 0.0236(9) 0.0259(9) 0.0275(9) 0.0139(7) 0.0054(7) 0.0021(7)
C46B 0.0209(9) 0.0225(9) 0.0229(9) 0.0094(7) 0.0048(7) 0.0063(7)
Cl1 0.0352(3) 0.0337(2) 0.0276(2) 0.01268(19) 0.00691(18) -0.00148(19)
Cl2 0.0490(3) 0.0384(3) 0.0296(3) 0.0080(2) 0.0016(2) 0.0046(2)
Cl3 0.0301(3) 0.0587(3) 0.0498(3) 0.0253(3) 0.0125(2) 0.0053(2)
C1S 0.0342(11) 0.0291(10) 0.0311(10) 0.0154(8) 0.0056(8) 0.0043(8)

loop_
_atom_type_symbol
_atom_type_description
_atom_type_scat_dispersion_real
_atom_type_scat_dispersion_imag
_atom_type_scat_source
C C 0.0181 0.0091 'International Tables Vol C Tables 4.2.6.8 and 6.1.1.4'
H H 0.0000 0.0000 'International Tables Vol C Tables 4.2.6.8 and 6.1.1.4'
Cl Cl 0.3639 0.7018 'International Tables Vol C Tables 4.2.6.8 and 6.1.1.4'

loop_
_geom_angle_atom_site_label_1
_geom_angle_atom_site_label_2
_geom_angle_atom_site_label_3
_geom_angle
C2 C1 C11 120.59(14)
C2 C1 C21 119.66(14)
C11 C1 C21 119.74(14)
C1 C2 C31 120.30(14)
C1 C2 C41 120.95(14)
C31 C2 C41 118.73(14)
C16 C11 C12 118.42(14)
C16 C11 C1 121.32(14)
C12 C11 C1 120.23(14)
C13 C12 C11 118.50(15)
C13 C12 C32 122.55(15)
C11 C12 C32 118.94(14)
C14 C13 C12 122.60(15)
C14 C13 H13A 118.7
C12 C13 H13A 118.7
C13 C14 C15 118.14(15)
C13 C14 C17 121.69(15)
C15 C14 C17 120.17(15)
C16 C15 C14 121.00(15)
C16 C15 H15A 119.5
C14 C15 H15A 119.5
C15 C16 C11 121.29(15)
C15 C16 H16A 119.4
C11 C16 H16A 119.4
C14 C17 H17A 109.5
C14 C17 H17B 109.5
H17A C17 H17B 109.5
C14 C17 H17C 109.5
H17A C17 H17C 109.5
H17B C17 H17C 109.5
C22 C21 C26 117.75(15)
C22 C21 C1 122.34(14)
C26 C21 C1 119.88(14)
C21 C22 C23 121.06(15)
C21 C22 H22A 119.5
C23 C22 H22A 119.5
C24 C23 C22 121.15(15)
C24 C23 H23A 119.4
C22 C23 H23A 119.4
C23 C24 C25 117.92(15)
C23 C24 C27 121.00(15)
C25 C24 C27 121.08(15)
C26 C25 C24 120.92(15)
C26 C25 H25A 119.5
C24 C25 H25A 119.5
C25 C26 C21 121.14(15)
C25 C26 H26A 119.4
C21 C26 H26A 119.4
C24 C27 H27A 109.5
C24 C27 H27B 109.5
H27A C27 H27B 109.5
C24 C27 H27C 109.5
H27A C27 H27C 109.5
H27B C27 H27C 109.5
C32 C31 C36 119.08(14)
C32 C31 C2 120.20(14)
C36 C31 C2 120.69(14)
C31 C32 C33 118.26(15)
C31 C32 C12 119.59(14)
C33 C32 C12 122.14(15)
C34 C33 C32 121.22(16)
C34 C33 H33A 119.4
C32 C33 H33A 119.4
C33 C34 C35 120.57(16)
C33 C34 H34A 119.7
C35 C34 H34A 119.7
C36 C35 C34 119.55(16)
C36 C35 H35A 120.2
C34 C35 H35A 120.2
C35 C36 C31 121.32(15)
C35 C36 H36A 119.3
C31 C36 H36A 119.3
C46 C41 C42 118.35(15)
C46 C41 C2 119.96(14)
C42 C41 C2 121.69(14)
C43 C42 C41 120.59(15)
C43 C42 H42A 119.7
C41 C42 H42A 119.7
C44 C43 C42 120.52(15)
C44 C43 H43A 119.7
C42 C43 H43A 119.7
C43 C44 C45 119.58(15)
C43 C44 H44A 120.2
C45 C44 H44A 120.2
C46 C45 C44 119.93(16)
C46 C45 H45A 120.0
C44 C45 H45A 120.0
C45 C46 C41 121.01(15)
C45 C46 H46A 119.5
C41 C46 H46A 119.5
C2A C1A C11A 120.59(14)
C2A C1A C21A 120.59(14)
C11A C1A C21A 118.80(14)
C1A C2A C31A 120.67(14)
C1A C2A C41A 119.14(14)
C31A C2A C41A 120.18(14)
C16A C11A C12A 118.40(14)
C16A C11A C1A 121.34(14)
C12A C11A C1A 120.26(14)
C13A C12A C11A 118.42(14)
C13A C12A C36A 122.55(14)
C11A C12A C36A 119.02(14)
C14A C13A C12A 122.66(15)
C14A C13A H13B 118.7
C12A C13A H13B 118.7
C13A C14A C15A 118.15(15)
C13A C14A C17A 121.95(15)
C15A C14A C17A 119.89(15)
C16A C15A C14A 121.02(15)
C16A C15A H15B 119.5
C14A C15A H15B 119.5
C15A C16A C11A 121.31(15)
C15A C16A H16B 119.3
C11A C16A H16B 119.3
C14A C17A H17D 109.5
C14A C17A H17E 109.5
H17D C17A H17E 109.5
C14A C17A H17F 109.5
H17D C17A H17F 109.5
H17E C17A H17F 109.5
C22A C21A C26A 118.35(15)
C22A C21A C1A 121.18(14)
C26A C21A C1A 120.46(14)
C23A C22A C21A 120.89(15)
C23A C22A H22B 119.6
C21A C22A H22B 119.6
C22A C23A C24A 121.02(16)
C22A C23A H23B 119.5
C24A C23A H23B 119.5
C25A C24A C23A 117.63(15)
C25A C24A C27A 121.56(15)
C23A C24A C27A 120.78(15)
C26A C25A C24A 121.49(15)
C26A C25A H25B 119.3
C24A C25A H25B 119.3
C25A C26A C21A 120.59(15)
C25A C26A H26B 119.7
C21A C26A H26B 119.7
C24A C27A H27D 109.5
C24A C27A H27E 109.5
H27D C27A H27E 109.5
C24A C27A H27F 109.5
H27D C27A H27F 109.5
H27E C27A H27F 109.5
C32A C31A C36A 118.95(14)
C32A C31A C2A 121.11(14)
C36A C31A C2A 119.93(14)
C33A C32A C31A 121.17(15)
C33A C32A H32A 119.4
C31A C32A H32A 119.4
C32A C33A C34A 119.94(15)
C32A C33A H33B 120.0
C34A C33A H33B 120.0
C35A C34A C33A 120.04(15)
C35A C34A H34B 120.0
C33A C34A H34B 120.0
C34A C35A C36A 121.65(15)
C34A C35A H35B 119.2
C36A C35A H35B 119.2
C35A C36A C31A 118.22(14)
C35A C36A C12A 122.28(14)
C31A C36A C12A 119.49(14)
C42A C41A C46A 118.67(15)
C42A C41A C2A 120.51(14)
C46A C41A C2A 120.79(14)
C43A C42A C41A 120.60(15)
C43A C42A H42B 119.7
C41A C42A H42B 119.7
C44A C43A C42A 120.19(15)
C44A C43A H43B 119.9
C42A C43A H43B 119.9
C45A C44A C43A 119.56(15)
C45A C44A H44B 120.2
C43A C44A H44B 120.2
C44A C45A C46A 120.44(16)
C44A C45A H45B 119.8
C46A C45A H45B 119.8
C45A C46A C41A 120.53(16)
C45A C46A H46B 119.7
C41A C46A H46B 119.7
C2B C1B C11B 120.34(15)
C2B C1B C21B 120.34(14)
C11B C1B C21B 119.32(14)
C1B C2B C31B 120.70(15)
C1B C2B C41B 120.97(14)
C31B C2B C41B 118.33(14)
C12B C11B C16B 118.05(15)
C12B C11B C1B 120.27(15)
C16B C11B C1B 121.66(15)
C13B C12B C11B 118.60(15)
C13B C12B C32B 121.97(15)
C11B C12B C32B 119.41(14)
C14B C13B C12B 122.64(15)
C14B C13B H13C 118.7
C12B C13B H13C 118.7
C13B C14B C15B 118.08(15)
C13B C14B C17B 120.89(16)
C15B C14B C17B 121.02(15)
C16B C15B C14B 121.09(15)
C16B C15B H15C 119.5
C14B C15B H15C 119.5
C15B C16B C11B 121.40(15)
C15B C16B H16C 119.3
C11B C16B H16C 119.3
C14B C17B H17G 109.5
C14B C17B H17H 109.5
H17G C17B H17H 109.5
C14B C17B H17I 109.5
H17G C17B H17I 109.5
H17H C17B H17I 109.5
C22B C21B C26B 118.11(15)
C22B C21B C1B 121.51(15)
C26B C21B C1B 120.38(15)
C23B C22B C21B 120.63(16)
C23B C22B H22C 119.7
C21B C22B H22C 119.7
C22B C23B C24B 121.45(16)
C22B C23B H23C 119.3
C24B C23B H23C 119.3
C23B C24B C25B 117.78(16)
C23B C24B C27B 120.89(18)
C25B C24B C27B 121.33(18)
C26B C25B C24B 121.14(17)
C26B C25B H25C 119.4
C24B C25B H25C 119.4
C25B C26B C21B 120.88(16)
C25B C26B H26C 119.6
C21B C26B H26C 119.6
C24B C27B H27G 109.5
C24B C27B H27H 109.5
H27G C27B H27H 109.5
C24B C27B H27I 109.5
H27G C27B H27I 109.5
H27H C27B H27I 109.5
C36B C31B C32B 118.59(15)
C36B C31B C2B 121.27(15)
C32B C31B C2B 120.11(15)
C33B C32B C31B 118.14(15)
C33B C32B C12B 122.72(15)
C31B C32B C12B 119.13(14)
C34B C33B C32B 121.89(16)
C34B C33B H33C 119.1
C32B C33B H33C 119.1
C33B C34B C35B 119.83(16)
C33B C34B H34C 120.1
C35B C34B H34C 120.1
C36B C35B C34B 119.92(16)
C36B C35B H35C 120.0
C34B C35B H35C 120.0
C35B C36B C31B 121.59(15)
C35B C36B H36B 119.2
C31B C36B H36B 119.2
C42B C41B C46B 118.64(15)
C42B C41B C2B 120.06(14)
C46B C41B C2B 121.30(14)
C43B C42B C41B 121.03(16)
C43B C42B H42C 119.5
C41B C42B H42C 119.5
C42B C43B C44B 119.92(16)
C42B C43B H43C 120.0
C44B C43B H43C 120.0
C45B C44B C43B 119.58(16)
C45B C44B H44C 120.2
C43B C44B H44C 120.2
C44B C45B C46B 120.40(16)
C44B C45B H45C 119.8
C46B C45B H45C 119.8
C45B C46B C41B 120.42(16)
C45B C46B H46C 119.8
C41B C46B H46C 119.8
Cl1 C1S Cl2 110.13(10)
Cl1 C1S Cl3 110.92(11)
Cl2 C1S Cl3 110.70(11)
Cl1 C1S H1SA 108.3
Cl2 C1S H1SA 108.3
Cl3 C1S H1SA 108.3

loop_
_geom_bond_atom_site_label_1
_geom_bond_atom_site_label_2
_geom_bond_distance
C1 C2 1.366(2)
C1 C11 1.451(2)
C1 C21 1.500(2)
C2 C31 1.450(2)
C2 C41 1.498(2)
C11 C16 1.413(2)
C11 C12 1.418(2)
C12 C13 1.411(2)
C12 C32 1.453(2)
C13 C14 1.374(2)
C13 H13A 0.9500
C14 C15 1.409(2)
C14 C17 1.505(2)
C15 C16 1.370(2)
C15 H15A 0.9500
C16 H16A 0.9500
C17 H17A 0.9800
C17 H17B 0.9800
C17 H17C 0.9800
C21 C22 1.389(2)
C21 C26 1.398(2)
C22 C23 1.392(2)
C22 H22A 0.9500
C23 C24 1.390(2)
C23 H23A 0.9500
C24 C25 1.395(2)
C24 C27 1.511(2)
C25 C26 1.388(2)
C25 H25A 0.9500
C26 H26A 0.9500
C27 H27A 0.9800
C27 H27B 0.9800
C27 H27C 0.9800
C31 C32 1.414(2)
C31 C36 1.416(2)
C32 C33 1.416(2)
C33 C34 1.372(2)
C33 H33A 0.9500
C34 C35 1.399(2)
C34 H34A 0.9500
C35 C36 1.371(2)
C35 H35A 0.9500
C36 H36A 0.9500
C41 C46 1.392(2)
C41 C42 1.396(2)
C42 C43 1.384(2)
C42 H42A 0.9500
C43 C44 1.381(2)
C43 H43A 0.9500
C44 C45 1.387(2)
C44 H44A 0.9500
C45 C46 1.386(2)
C45 H45A 0.9500
C46 H46A 0.9500
C1A C2A 1.367(2)
C1A C11A 1.448(2)
C1A C21A 1.498(2)
C2A C31A 1.449(2)
C2A C41A 1.498(2)
C11A C16A 1.414(2)
C11A C12A 1.418(2)
C12A C13A 1.411(2)
C12A C36A 1.457(2)
C13A C14A 1.378(2)
C13A H13B 0.9500
C14A C15A 1.404(2)
C14A C17A 1.505(2)
C15A C16A 1.372(2)
C15A H15B 0.9500
C16A H16B 0.9500
C17A H17D 0.9800
C17A H17E 0.9800
C17A H17F 0.9800
C21A C22A 1.391(2)
C21A C26A 1.392(2)
C22A C23A 1.384(2)
C22A H22B 0.9500
C23A C24A 1.400(2)
C23A H23B 0.9500
C24A C25A 1.389(2)
C24A C27A 1.499(2)
C25A C26A 1.386(2)
C25A H25B 0.9500
C26A H26B 0.9500
C27A H27D 0.9800
C27A H27E 0.9800
C27A H27F 0.9800
C31A C32A 1.417(2)
C31A C36A 1.418(2)
C32A C33A 1.375(2)
C32A H32A 0.9500
C33A C34A 1.398(2)
C33A H33B 0.9500
C34A C35A 1.374(2)
C34A H34B 0.9500
C35A C36A 1.413(2)
C35A H35B 0.9500
C41A C42A 1.394(2)
C41A C46A 1.397(2)
C42A C43A 1.391(2)
C42A H42B 0.9500
C43A C44A 1.389(2)
C43A H43B 0.9500
C44A C45A 1.384(2)
C44A H44B 0.9500
C45A C46A 1.388(2)
C45A H45B 0.9500
C46A H46B 0.9500
C1B C2B 1.370(2)
C1B C11B 1.452(2)
C1B C21B 1.501(2)
C2B C31B 1.452(2)
C2B C41B 1.498(2)
C11B C12B 1.417(2)
C11B C16B 1.418(2)
C12B C13B 1.414(2)
C12B C32B 1.457(2)
C13B C14B 1.378(2)
C13B H13C 0.9500
C14B C15B 1.403(2)
C14B C17B 1.512(2)
C15B C16B 1.373(2)
C15B H15C 0.9500
C16B H16C 0.9500
C17B H17G 0.9800
C17B H17H 0.9800
C17B H17I 0.9800
C21B C22B 1.392(2)
C21B C26B 1.398(2)
C22B C23B 1.387(2)
C22B H22C 0.9500
C23B C24B 1.391(3)
C23B H23C 0.9500
C24B C25B 1.393(3)
C24B C27B 1.511(2)
C25B C26B 1.384(2)
C25B H25C 0.9500
C26B H26C 0.9500
C27B H27G 0.9800
C27B H27H 0.9800
C27B H27I 0.9800
C31B C36B 1.416(2)
C31B C32B 1.421(2)
C32B C33B 1.413(2)
C33B C34B 1.375(2)
C33B H33C 0.9500
C34B C35B 1.397(2)
C34B H34C 0.9500
C35B C36B 1.373(2)
C35B H35C 0.9500
C36B H36B 0.9500
C41B C42B 1.391(2)
C41B C46B 1.397(2)
C42B C43B 1.387(2)
C42B H42C 0.9500
C43B C44B 1.391(2)
C43B H43C 0.9500
C44B C45B 1.386(3)
C44B H44C 0.9500
C45B C46B 1.389(2)
C45B H45C 0.9500
C46B H46C 0.9500
Cl1 C1S 1.7591(19)
Cl2 C1S 1.7608(19)
Cl3 C1S 1.762(2)
C1S H1SA 1.0000

loop_
_geom_torsion_atom_site_label_1
_geom_torsion_atom_site_label_2
_geom_torsion_atom_site_label_3
_geom_torsion_atom_site_label_4
_geom_torsion
C11 C1 C2 C31 4.1(2)
C21 C1 C2 C31 -175.17(13)
C11 C1 C2 C41 -174.35(14)
C21 C1 C2 C41 6.4(2)
C2 C1 C11 C16 174.06(15)
C21 C1 C11 C16 -6.7(2)
C2 C1 C11 C12 -4.0(2)
C21 C1 C11 C12 175.27(14)
C16 C11 C12 C13 2.0(2)
C1 C11 C12 C13 -179.92(14)
C16 C11 C12 C32 -177.11(14)
C1 C11 C12 C32 1.0(2)
C11 C12 C13 C14 -1.3(2)
C32 C12 C13 C14 177.81(15)
C12 C13 C14 C15 -0.7(2)
C12 C13 C14 C17 180.00(15)
C13 C14 C15 C16 2.0(2)
C17 C14 C15 C16 -178.71(15)
C14 C15 C16 C11 -1.3(2)
C12 C11 C16 C15 -0.8(2)
C1 C11 C16 C15 -178.85(15)
C2 C1 C21 C22 -92.74(19)
C11 C1 C21 C22 88.02(19)
C2 C1 C21 C26 84.90(19)
C11 C1 C21 C26 -94.35(18)
C26 C21 C22 C23 -2.3(2)
C1 C21 C22 C23 175.35(15)
C21 C22 C23 C24 0.3(3)
C22 C23 C24 C25 1.9(2)
C22 C23 C24 C27 -177.83(15)
C23 C24 C25 C26 -1.9(2)
C27 C24 C25 C26 177.78(15)
C24 C25 C26 C21 -0.2(2)
C22 C21 C26 C25 2.3(2)
C1 C21 C26 C25 -175.46(14)
C1 C2 C31 C32 -1.3(2)
C41 C2 C31 C32 177.20(14)
C1 C2 C31 C36 176.70(14)
C41 C2 C31 C36 -4.8(2)
C36 C31 C32 C33 -0.3(2)
C2 C31 C32 C33 177.70(14)
C36 C31 C32 C12 -179.69(14)
C2 C31 C32 C12 -1.7(2)
C13 C12 C32 C31 -177.29(14)
C11 C12 C32 C31 1.8(2)
C13 C12 C32 C33 3.3(2)
C11 C12 C32 C33 -177.60(15)
C31 C32 C33 C34 -0.3(2)
C12 C32 C33 C34 179.06(16)
C32 C33 C34 C35 0.3(3)
C33 C34 C35 C36 0.4(3)
C34 C35 C36 C31 -1.0(3)
C32 C31 C36 C35 1.0(2)
C2 C31 C36 C35 -177.00(15)
C1 C2 C41 C46 101.81(18)
C31 C2 C41 C46 -76.64(19)
C1 C2 C41 C42 -78.6(2)
C31 C2 C41 C42 102.95(18)
C46 C41 C42 C43 -1.1(2)
C2 C41 C42 C43 179.30(15)
C41 C42 C43 C44 0.9(2)
C42 C43 C44 C45 -0.1(3)
C43 C44 C45 C46 -0.5(3)
C44 C45 C46 C41 0.3(3)
C42 C41 C46 C45 0.5(2)
C2 C41 C46 C45 -179.85(15)
C11A C1A C2A C31A 0.1(2)
C21A C1A C2A C31A 178.49(14)
C11A C1A C2A C41A 179.19(14)
C21A C1A C2A C41A -2.4(2)
C2A C1A C11A C16A 177.29(15)
C21A C1A C11A C16A -1.2(2)
C2A C1A C11A C12A -1.9(2)
C21A C1A C11A C12A 179.67(14)
C16A C11A C12A C13A 2.3(2)
C1A C11A C12A C13A -178.48(14)
C16A C11A C12A C36A -176.65(14)
C1A C11A C12A C36A 2.5(2)
C11A C12A C13A C14A -1.9(2)
C36A C12A C13A C14A 177.00(15)
C12A C13A C14A C15A 0.6(2)
C12A C13A C14A C17A -178.45(16)
C13A C14A C15A C16A 0.4(2)
C17A C14A C15A C16A 179.42(16)
C14A C15A C16A C11A 0.1(3)
C12A C11A C16A C15A -1.5(2)
C1A C11A C16A C15A 179.35(15)
C2A C1A C21A C22A 108.73(18)
C11A C1A C21A C22A -72.8(2)
C2A C1A C21A C26A -72.1(2)
C11A C1A C21A C26A 106.37(18)
C26A C21A C22A C23A -1.3(2)
C1A C21A C22A C23A 177.95(15)
C21A C22A C23A C24A -0.4(3)
C22A C23A C24A C25A 1.7(2)
C22A C23A C24A C27A -176.08(15)
C23A C24A C25A C26A -1.5(2)
C27A C24A C25A C26A 176.31(15)
C24A C25A C26A C21A -0.1(2)
C22A C21A C26A C25A 1.5(2)
C1A C21A C26A C25A -177.70(14)
C1A C2A C31A C32A 179.55(15)
C41A C2A C31A C32A 0.4(2)
C1A C2A C31A C36A 1.0(2)
C41A C2A C31A C36A -178.10(14)
C36A C31A C32A C33A -1.4(2)
C2A C31A C32A C33A -179.94(15)
C31A C32A C33A C34A -0.2(3)
C32A C33A C34A C35A 1.2(3)
C33A C34A C35A C36A -0.6(3)
C34A C35A C36A C31A -1.0(2)
C34A C35A C36A C12A 179.88(15)
C32A C31A C36A C35A 1.9(2)
C2A C31A C36A C35A -179.50(15)
C32A C31A C36A C12A -178.88(15)
C2A C31A C36A C12A -0.3(2)
C13A C12A C36A C35A -1.2(2)
C11A C12A C36A C35A 177.70(15)
C13A C12A C36A C31A 179.62(14)
C11A C12A C36A C31A -1.4(2)
C1A C2A C41A C42A -67.7(2)
C31A C2A C41A C42A 111.47(17)
C1A C2A C41A C46A 110.30(18)
C31A C2A C41A C46A -70.6(2)
C46A C41A C42A C43A 0.1(2)
C2A C41A C42A C43A 178.12(14)
C41A C42A C43A C44A -0.5(2)
C42A C43A C44A C45A 0.1(2)
C43A C44A C45A C46A 0.5(3)
C44A C45A C46A C41A -0.8(3)
C42A C41A C46A C45A 0.5(2)
C2A C41A C46A C45A -177.48(15)
C11B C1B C2B C31B -1.7(2)
C21B C1B C2B C31B 178.40(14)
C11B C1B C2B C41B 178.64(14)
C21B C1B C2B C41B -1.2(2)
C2B C1B C11B C12B 1.5(2)
C21B C1B C11B C12B -178.59(14)
C2B C1B C11B C16B -176.71(15)
C21B C1B C11B C16B 3.2(2)
C16B C11B C12B C13B -4.3(2)
C1B C11B C12B C13B 177.42(14)
C16B C11B C12B C32B 177.03(14)
C1B C11B C12B C32B -1.3(2)
C11B C12B C13B C14B 2.2(2)
C32B C12B C13B C14B -179.19(15)
C12B C13B C14B C15B 1.2(2)
C12B C13B C14B C17B -177.67(15)
C13B C14B C15B C16B -2.5(2)
C17B C14B C15B C16B 176.45(16)
C14B C15B C16B C11B 0.2(3)
C12B C11B C16B C15B 3.2(2)
C1B C11B C16B C15B -178.54(15)
C2B C1B C21B C22B 65.1(2)
C11B C1B C21B C22B -114.76(17)
C2B C1B C21B C26B -114.32(18)
C11B C1B C21B C26B 65.8(2)
C26B C21B C22B C23B -0.6(2)
C1B C21B C22B C23B 179.92(15)
C21B C22B C23B C24B 0.2(3)
C22B C23B C24B C25B 0.4(3)
C22B C23B C24B C27B -179.13(17)
C23B C24B C25B C26B -0.7(3)
C27B C24B C25B C26B 178.88(17)
C24B C25B C26B C21B 0.3(3)
C22B C21B C26B C25B 0.4(2)
C1B C21B C26B C25B 179.83(15)
C1B C2B C31B C36B -176.49(15)
C41B C2B C31B C36B 3.2(2)
C1B C2B C31B C32B 1.7(2)
C41B C2B C31B C32B -178.64(14)
C36B C31B C32B C33B -2.1(2)
C2B C31B C32B C33B 179.65(14)
C36B C31B C32B C12B 176.80(14)
C2B C31B C32B C12B -1.4(2)
C13B C12B C32B C33B 1.5(2)
C11B C12B C32B C33B -179.89(15)
C13B C12B C32B C31B -177.39(15)
C11B C12B C32B C31B 1.3(2)
C31B C32B C33B C34B 2.1(2)
C12B C32B C33B C34B -176.77(16)
C32B C33B C34B C35B -0.6(3)
C33B C34B C35B C36B -0.9(3)
C34B C35B C36B C31B 0.8(2)
C32B C31B C36B C35B 0.7(2)
C2B C31B C36B C35B 178.92(15)
C1B C2B C41B C42B -112.83(18)
C31B C2B C41B C42B 67.5(2)
C1B C2B C41B C46B 68.0(2)
C31B C2B C41B C46B -111.65(18)
C46B C41B C42B C43B 0.4(2)
C2B C41B C42B C43B -178.76(15)
C41B C42B C43B C44B 0.1(3)
C42B C43B C44B C45B -0.9(3)
C43B C44B C45B C46B 1.3(3)
C44B C45B C46B C41B -0.8(3)
C42B C41B C46B C45B -0.1(2)
C2B C41B C46B C45B 179.08(15)
